data_7134978
loop_
_publ_author_name
'Genoux, Alexandre'
'Wong, Tak Hin'
'Fadaei-Tirani, Farzaneh'
'Severin, Kay'

_publ_section_title
;
 Covalent capture of nitrous oxide by phosphanides.
;
_journal_issue 80
_journal_name_full 'Chemical communications (Cambridge, England)'
_journal_page_first 15654
_journal_page_last 15657
_journal_paper_doi 10.1039/d5cc04154f
_journal_volume 61
_journal_year 2025
_chemical_formula_moiety 'C18 H36 K N2 O6, C20 H30 N2 O P, 2[C4H8O]'
_chemical_formula_sum 'C46 H82 K N4 O9 P'
_chemical_formula_weight 905.22
_space_group_crystal_system monoclinic
_space_group_IT_number 13
_space_group_name_Hall '-P 2yac'
_space_group_name_H-M_alt 'P 1 2/n 1'
_atom_sites_solution_hydrogens geom
_atom_sites_solution_primary dual
_atom_sites_solution_secondary difmap
_audit_creation_date 2025-06-04
_audit_creation_method
;
Olex2 1.5
(compiled 2025.05.31 svn.r86d253d1 for OlexSys, GUI svn.r7254)
;
_audit_update_record
;
2025-07-17 deposited with the CCDC.	2025-09-09 downloaded from the CCDC.
;
_cell_angle_alpha 90
_cell_angle_beta 95.713(4)
_cell_angle_gamma 90
_cell_formula_units_Z 4
_cell_length_a 11.2324(5)
_cell_length_b 11.8181(6)
_cell_length_c 36.8937(13)
_cell_measurement_reflns_used 8153
_cell_measurement_temperature 140.00(10)
_cell_measurement_theta_max 66.2410
_cell_measurement_theta_min 2.3780
_cell_volume 4873.2(4)
_computing_cell_refinement 'CrysAlisPro 1.171.43.135a (Rigaku OD, 2024)'
_computing_data_collection 'CrysAlisPro system (CCD 43.134a 64-bit (release 09-08-2024))'
_computing_data_reduction 'CrysAlisPro 1.171.43.135a (Rigaku OD, 2024)'
_computing_molecular_graphics 'Olex2 1.5 (Dolomanov et al., 2009)'
_computing_publication_material 'Olex2 1.5 (Dolomanov et al., 2009)'
_computing_structure_refinement 'ShelXL 2019/3 (Sheldrick, 2015)'
_computing_structure_solution 'ShelXT 2018/2 (Sheldrick, 2015)'
_diffrn_ambient_environment N~2~
_diffrn_ambient_temperature 140.00(10)
_diffrn_detector 'Hybrid Pixel Array Detector'
_diffrn_detector_area_resol_mean 10.0000
_diffrn_detector_type 'HyPix-Arc 150'
_diffrn_measured_fraction_theta_full 0.996
_diffrn_measured_fraction_theta_max 0.996
_diffrn_measurement_details
;
List of Runs (angles in degrees, time in seconds):

  # Type    Start    End  Width  t~exp~   \w     \q     \k     \f   Frames
#--------------------------------------------------------------------------
  1  \w     28.00  53.00   0.50    6.00    --   66.04-100.00 -56.00   50
  2  \w    -77.00 -52.00   0.50    6.00    --  -66.76 100.00  48.00   50
  3  \w    -62.00 -36.00   0.50    6.00    --  -69.34 100.00  48.00   52
  4  \w     32.00  80.00   0.50    6.00    --   69.57-100.00 -56.00   96
  5  \w     42.00  68.00   0.50    6.00    --   77.93-100.00 -56.00   52
  6  \w     33.00  71.00   0.50    6.00    --   66.04 -95.00 150.00   76
  7  \w     29.00  73.00   0.50    6.00    --   66.04 -95.00 -90.00   88
  8  \w     30.00  59.00   0.50    6.00    --   66.04 -95.00   0.00   58
  9  \w     30.00  70.00   0.50    6.00    --   66.04 -95.00  90.00   80
 10  \w   -111.00 -83.00   0.50    6.00    --  -66.76 -15.00  60.00   56
 11  \w    -69.00 -30.00   0.50    6.00    --  -66.76   0.00 150.00   78
 12  \w    -66.00 -38.00   0.50    6.00    --  -66.76 -15.00  60.00   56
 13  \w    -71.00 -29.00   0.50    6.00    --  -66.76   0.00  60.00   84
 14  \w   -113.00 -51.00   0.50    6.00    --  -69.34 -15.00 150.00  124
 15  \w    -68.00 -40.00   0.50    6.00    --  -69.34   0.00-180.00   56
 16  \w    -69.00 -38.00   0.50    6.00    --  -69.34   0.00  30.00   62
 17  \w    -94.00 -37.00   0.50    6.00    --  -69.34 125.00 -60.00  114
 18  \w     37.00  78.00   0.50    6.00    --   69.57 -95.00-180.00   82
 19  \w     33.00  93.00   0.50    6.00    --   69.57-125.00 120.00  120
 20  \w     45.00 108.00   0.50    6.00    --   77.93   0.00 120.00  126
 21  \w     68.00 101.00   0.50    6.00    --   77.93-125.00   0.00   66
 22  \w     40.00  66.00   0.50    6.00    --   77.93 -95.00-150.00   52
 23  \w     42.00 104.00   0.50    6.00    --   77.93-125.00 150.00  124
 24  \w     51.00  98.00   0.50    6.00    --   77.93  15.00  30.00   94
 25  \w     67.00 103.00   0.50    6.00    --   77.93   0.00-120.00   72
 26  \w     76.00 101.00   0.50    6.00    --   77.93-125.00  30.00   50
 27  \w     41.00  84.00   0.50    6.00    --   77.93 -95.00-120.00   86
 28  \w     46.00  71.00   0.50    6.00    --   77.93 -95.00 120.00   50
 29  \w     47.00 100.00   0.50    6.00    --   77.93-125.00  60.00  106
 30  \w     70.00 108.00   0.50    6.00    --   77.93  15.00 -60.00   76
 31  \w     59.00  84.00   0.50    6.00    --   77.93 -95.00  30.00   50
;
_diffrn_measurement_device 'four-circle diffractometer'
_diffrn_measurement_device_type 'XtaLAB Synergy R, DW system, HyPix-Arc 150'
_diffrn_measurement_method '\w scans'
_diffrn_orient_matrix_type 'CrysAlisPro convention (1999,Acta A55,543-557)'
_diffrn_orient_matrix_UB_11 0.0083398000
_diffrn_orient_matrix_UB_12 0.1233227000
_diffrn_orient_matrix_UB_13 0.0134801000
_diffrn_orient_matrix_UB_21 -0.1280112000
_diffrn_orient_matrix_UB_22 -0.0084906000
_diffrn_orient_matrix_UB_23 0.0114472000
_diffrn_orient_matrix_UB_31 0.0508838000
_diffrn_orient_matrix_UB_32 -0.0410349000
_diffrn_orient_matrix_UB_33 0.0380457000
_diffrn_radiation_monochromator mirror
_diffrn_radiation_probe x-ray
_diffrn_radiation_type 'Cu K\a'
_diffrn_radiation_wavelength 1.54184
_diffrn_reflns_av_R_equivalents 0.1184
_diffrn_reflns_av_unetI/netI 0.0853
_diffrn_reflns_Laue_measured_fraction_full 0.996
_diffrn_reflns_Laue_measured_fraction_max 0.996
_diffrn_reflns_limit_h_max 11
_diffrn_reflns_limit_h_min -11
_diffrn_reflns_limit_k_max 11
_diffrn_reflns_limit_k_min -11
_diffrn_reflns_limit_l_max 36
_diffrn_reflns_limit_l_min -29
_diffrn_reflns_number 31097
_diffrn_reflns_point_group_measured_fraction_full 0.996
_diffrn_reflns_point_group_measured_fraction_max 0.996
_diffrn_reflns_theta_full 50.429
_diffrn_reflns_theta_max 50.429
_diffrn_reflns_theta_min 2.407
_diffrn_source 'Rotating-anode X-ray tube'
_diffrn_source_type 'Rigaku (Cu) X-ray Source'
_exptl_absorpt_coefficient_mu 1.715
_exptl_absorpt_correction_T_max 1.000
_exptl_absorpt_correction_T_min 0.697
_exptl_absorpt_correction_type gaussian
_exptl_absorpt_process_details
;
CrysAlisPro 1.171.43.135a (Rigaku Oxford Diffraction, 2024)
Numerical absorption correction based on Gaussian integration over
a multifaceted crystal model.
Empirical absorption correction using spherical harmonics
as implemented in SCALE3 ABSPACK scaling algorithm
;
_exptl_crystal_colour colourless
_exptl_crystal_colour_primary colourless
_exptl_crystal_density_diffrn 1.234
_exptl_crystal_description plate
_exptl_crystal_F_000 1968
_exptl_crystal_size_max 0.17
_exptl_crystal_size_mid 0.05
_exptl_crystal_size_min 0.02
_refine_diff_density_max 0.467
_refine_diff_density_min -0.407
_refine_diff_density_rms 0.081
_refine_ls_extinction_method none
_refine_ls_goodness_of_fit_ref 1.081
_refine_ls_hydrogen_treatment constr
_refine_ls_matrix_type full
_refine_ls_number_parameters 460
_refine_ls_number_reflns 5095
_refine_ls_number_restraints 861
_refine_ls_restrained_S_all 1.054
_refine_ls_R_factor_all 0.1360
_refine_ls_R_factor_gt 0.0997
_refine_ls_shift/su_max 0.000
_refine_ls_shift/su_mean 0.000
_refine_ls_structure_factor_coef Fsqd
_refine_ls_weighting_details 'w=1/[\s^2^(Fo^2^)+(0.1953P)^2^+2.9985P] where P=(Fo^2^+2Fc^2^)/3'
_refine_ls_weighting_scheme calc
_refine_ls_wR_factor_gt 0.2896
_refine_ls_wR_factor_ref 0.3123
_reflns_Friedel_coverage 0.000
_reflns_number_gt 3243
_reflns_number_total 5095
_reflns_threshold_expression 'I > 2\s(I)'
_cod_data_source_file d5cc04154f2.cif
_cod_data_source_block ga-194-1
_cod_depositor_comments
;
The following automatic conversions were performed:

data item '_exptl_absorpt_correction_type' value 'Gaussian' was
changed to 'gaussian' in accordance with the
/home/data/users/saulius/crontab/automatic-downloads/rss-feeds/RSC/lib/dictionaries/cif_core.dic
dictionary named 'cif_core.dic' version 2.4.2 last updated on
2011-04-26.

Automatic conversion script
Id: cif_fix_values 8170 2020-07-09 18:12:32Z antanas 

 Adding full bibliography for 7134977--7134981.cif.
;
_cod_original_cell_volume 4873.1(4)
_cod_database_code 7134978
_shelx_shelxl_version_number 2019/3
_audit_contact_author 'Farzaneh Fadaei Tirani'
_chemical_oxdiff_formula 'C46 H82 K N4 O9 P'
_chemical_oxdiff_usercomment 'crystallised from THF'
_shelx_space_group_comment
;
The symmetry employed for this shelxl refinement is uniquely defined
by the following loop, which should always be used as a source of
symmetry information in preference to the above space-group names.
They are only intended as comments.
;
_shelx_estimated_absorpt_t_max 0.967
_shelx_estimated_absorpt_t_min 0.759
_olex2_refinement_description
;
1. Fixed Uiso
 At 1.2 times of:
  All C(H) groups, All C(H,H) groups
2. Uiso/Uaniso restraints and constraints
All non-hydrogen atoms have similar U: within 2A with sigma of 0.005 and sigma
for terminal atoms of 0.01 within 2A
3. Rigid body (RIGU) restrains
 All non-hydrogen atoms
 with sigma for 1-2 distances of 0.004 and sigma for 1-3 distances of 0.004
4.a Ternary CH refined with riding coordinates:
 C3(H3), C5(H5), C7(H7), C13(H13), C15(H15), C17(H17)
4.b Secondary CH2 refined with riding coordinates:
 C21(H21A,H21B), C22(H22A,H22B), C23(H23A,H23B), C24(H24A,H24B), C25(H25A,
 H25B), C26(H26A,H26B), C27(H27A,H27B), C28(H28A,H28B), C29(H29A,H29B),
 C30(H30A,H30B), C31(H31A,H31B), C32(H32A,H32B), C33(H33A,H33B), C34(H34A,H34B),
  C35(H35A,H35B), C36(H36A,H36B), C37(H37A,H37B), C38(H38A,H38B), C2(H2A,H2B),
 C4(H4A,H4B), C6(H6A,H6B), C8(H8A,H8B), C9(H9A,H9B), C10(H10A,H10B), C12(H12A,
 H12B), C14(H14A,H14B), C16(H16A,H16B), C18(H18A,H18B), C19(H19A,H19B),
 C20(H20A,H20B)
;
_smtbx_masks_special_details
;
A solvent mask was calculated and 294 electrons were 
found in a volume of 1218\%A^3^ in 1 void per unit cell. 
This is consistent with the presence of 
2[C4H8O] per Asymmetric Unit 
which account for 320 electrons 
per unit cell.
;
_smtbx_masks_void_probe_radius 1.2
_smtbx_masks_void_truncation_radius 1.2
_olex2_submission_special_instructions 'No special instructions were received'
_oxdiff_exptl_absorpt_empirical_details
;
Empirical correction (ABSPACK) includes:
- Absorption correction using spherical harmonics
- Frame scaling
- Detector area scaling
- B-factor correction
;
_oxdiff_exptl_absorpt_empirical_full_max 8.870
_oxdiff_exptl_absorpt_empirical_full_min 0.173

loop_
_space_group_symop_operation_xyz
'x, y, z'
'-x+1/2, y, -z+1/2'
'-x, -y, -z'
'x-1/2, -y, z-1/2'

loop_
_atom_site_label
_atom_site_type_symbol
_atom_site_fract_x
_atom_site_fract_y
_atom_site_fract_z
_atom_site_U_iso_or_equiv
_atom_site_adp_type
_atom_site_occupancy
_atom_site_site_symmetry_order
_atom_site_calc_flag
_atom_site_refinement_flags_posn
_atom_site_refinement_flags_adp
_atom_site_refinement_flags_occupancy
_atom_site_disorder_assembly
_atom_site_disorder_group
K1 K 0.62770(12) 0.24729(12) 0.47119(4) 0.0453(5) Uani 1 1 d . . . . .
O2 O 0.4256(4) 0.1862(4) 0.50356(13) 0.0564(12) Uani 1 1 d . U . . .
O3 O 0.6492(4) 0.1372(4) 0.54077(12) 0.0600(12) Uani 1 1 d . U . . .
O4 O 0.7366(4) 0.4560(4) 0.49437(13) 0.0635(12) Uani 1 1 d . U . . .
O5 O 0.5402(5) 0.4512(4) 0.43990(13) 0.0639(12) Uani 1 1 d . U . . .
O6 O 0.5883(5) 0.1120(4) 0.40753(14) 0.0703(13) Uani 1 1 d . U . . .
O7 O 0.8214(4) 0.1508(5) 0.44107(14) 0.0712(13) Uani 1 1 d . U . . .
N3 N 0.3896(6) 0.2548(6) 0.42775(18) 0.0683(14) Uani 1 1 d . U . . .
N4 N 0.8627(6) 0.2413(6) 0.51540(19) 0.0718(14) Uani 1 1 d . U . . .
C21 C 0.2984(7) 0.2509(7) 0.4529(2) 0.0689(17) Uani 1 1 d . U . . .
H21A H 0.220229 0.235941 0.438883 0.083 Uiso 1 1 calc R U . . .
H21B H 0.293566 0.326370 0.464354 0.083 Uiso 1 1 calc R U . . .
C22 C 0.3179(7) 0.1647(7) 0.4823(2) 0.0657(16) Uani 1 1 d . U . . .
H22A H 0.250847 0.166917 0.497756 0.079 Uiso 1 1 calc R U . . .
H22B H 0.320334 0.088324 0.471361 0.079 Uiso 1 1 calc R U . . .
C23 C 0.4409(7) 0.1150(7) 0.5360(2) 0.0603(15) Uani 1 1 d . U . . .
H23A H 0.370012 0.122244 0.549815 0.072 Uiso 1 1 calc R U . . .
H23B H 0.448097 0.034818 0.528817 0.072 Uiso 1 1 calc R U . . .
C24 C 0.5455(6) 0.1486(7) 0.5584(2) 0.0611(16) Uani 1 1 d . U . . .
H24A H 0.536976 0.228484 0.565760 0.073 Uiso 1 1 calc R U . . .
H24B H 0.553214 0.101844 0.580804 0.073 Uiso 1 1 calc R U . . .
C25 C 0.7566(7) 0.1613(8) 0.5648(2) 0.0737(17) Uani 1 1 d . U . . .
H25A H 0.764904 0.105293 0.584851 0.088 Uiso 1 1 calc R U . . .
H25B H 0.750234 0.237434 0.575623 0.088 Uiso 1 1 calc R U . . .
C26 C 0.8634(7) 0.1564(8) 0.5442(2) 0.0758(17) Uani 1 1 d . U . . .
H26A H 0.936024 0.167115 0.561375 0.091 Uiso 1 1 calc R U . . .
H26B H 0.868111 0.080325 0.533206 0.091 Uiso 1 1 calc R U . . .
C27 C 0.8868(7) 0.3546(8) 0.5319(2) 0.0775(17) Uani 1 1 d . U . . .
H27A H 0.971985 0.358245 0.541664 0.093 Uiso 1 1 calc R U . . .
H27B H 0.838013 0.363366 0.552602 0.093 Uiso 1 1 calc R U . . .
C28 C 0.8607(7) 0.4513(7) 0.5063(2) 0.0725(17) Uani 1 1 d . U . . .
H28A H 0.885717 0.522980 0.518703 0.087 Uiso 1 1 calc R U . . .
H28B H 0.906952 0.442409 0.484996 0.087 Uiso 1 1 calc R U . . .
C29 C 0.7156(7) 0.5388(7) 0.4661(2) 0.0662(16) Uani 1 1 d . U . . .
H29A H 0.754999 0.514547 0.444532 0.079 Uiso 1 1 calc R U . . .
H29B H 0.751000 0.611949 0.474605 0.079 Uiso 1 1 calc R U . . .
C30 C 0.5887(7) 0.5531(7) 0.4559(2) 0.0674(16) Uani 1 1 d . U . . .
H30A H 0.548057 0.571838 0.477784 0.081 Uiso 1 1 calc R U . . .
H30B H 0.575440 0.616256 0.438373 0.081 Uiso 1 1 calc R U . . .
C31 C 0.4184(7) 0.4618(7) 0.4270(2) 0.0698(17) Uani 1 1 d . U . . .
H31A H 0.406337 0.529360 0.411184 0.084 Uiso 1 1 calc R U . . .
H31B H 0.369553 0.470657 0.447701 0.084 Uiso 1 1 calc R U . . .
C32 C 0.3805(8) 0.3564(7) 0.4056(2) 0.0716(17) Uani 1 1 d . U . . .
H32A H 0.296666 0.365486 0.394836 0.086 Uiso 1 1 calc R U . . .
H32B H 0.431265 0.347719 0.385290 0.086 Uiso 1 1 calc R U . . .
C33 C 0.3769(7) 0.1545(8) 0.4031(2) 0.0766(17) Uani 1 1 d . U . . .
H33A H 0.306674 0.165739 0.385060 0.092 Uiso 1 1 calc R U . . .
H33B H 0.361762 0.086579 0.417691 0.092 Uiso 1 1 calc R U . . .
C34 C 0.4871(8) 0.1339(8) 0.3831(2) 0.0757(17) Uani 1 1 d . U . . .
H34A H 0.472302 0.068790 0.366372 0.091 Uiso 1 1 calc R U . . .
H34B H 0.502237 0.201310 0.368259 0.091 Uiso 1 1 calc R U . . .
C35 C 0.6972(7) 0.0977(8) 0.3895(2) 0.0787(17) Uani 1 1 d . U . . .
H35A H 0.683654 0.039945 0.370044 0.094 Uiso 1 1 calc R U . . .
H35B H 0.717542 0.169948 0.377997 0.094 Uiso 1 1 calc R U . . .
C36 C 0.7961(7) 0.0626(7) 0.4155(2) 0.0765(17) Uani 1 1 d . U . . .
H36A H 0.774341 -0.007081 0.428219 0.092 Uiso 1 1 calc R U . . .
H36B H 0.867559 0.046433 0.402726 0.092 Uiso 1 1 calc R U . . .
C37 C 0.9246(7) 0.1228(8) 0.4665(2) 0.0803(18) Uani 1 1 d . U . . .
H37A H 0.906748 0.054453 0.480465 0.096 Uiso 1 1 calc R U . . .
H37B H 0.993724 0.105501 0.452713 0.096 Uiso 1 1 calc R U . . .
C38 C 0.9553(7) 0.2146(8) 0.4913(2) 0.0782(17) Uani 1 1 d . U . . .
H38A H 0.971033 0.282976 0.477017 0.094 Uiso 1 1 calc R U . . .
H38B H 1.030278 0.195179 0.506442 0.094 Uiso 1 1 calc R U . . .
P1 P 0.2241(2) 0.2857(2) 0.65268(6) 0.0760(8) Uani 1 1 d . U . . .
O1 O 0.1783(5) 0.2123(5) 0.55616(15) 0.0805(17) Uani 1 1 d . U . . .
N1 N 0.2442(6) 0.2847(6) 0.60700(18) 0.0771(16) Uani 1 1 d . U . . .
N2 N 0.1731(6) 0.2165(6) 0.59008(19) 0.0717(16) Uani 1 1 d . U . . .
C1 C 0.3871(8) 0.3022(8) 0.6701(2) 0.0764(15) Uani 1 1 d . U . . .
C2 C 0.4494(7) 0.4071(8) 0.6597(2) 0.0809(18) Uani 1 1 d . U . . .
H2A H 0.411052 0.473898 0.669827 0.097 Uiso 1 1 calc R U . . .
H2B H 0.441644 0.414304 0.632867 0.097 Uiso 1 1 calc R U . . .
C3 C 0.5846(8) 0.4043(9) 0.6743(2) 0.0898(17) Uani 1 1 d . U . . .
H3 H 0.625921 0.474091 0.666688 0.108 Uiso 1 1 calc R U . . .
C4 C 0.5943(9) 0.3955(9) 0.7160(2) 0.0931(19) Uani 1 1 d . U . . .
H4A H 0.679819 0.391654 0.725474 0.112 Uiso 1 1 calc R U . . .
H4B H 0.559777 0.464357 0.726016 0.112 Uiso 1 1 calc R U . . .
C5 C 0.5300(9) 0.2922(9) 0.7287(2) 0.0914(18) Uani 1 1 d . U . . .
H5 H 0.536997 0.290073 0.755947 0.110 Uiso 1 1 calc R U . . .
C6 C 0.5883(9) 0.1888(9) 0.7143(2) 0.0948(19) Uani 1 1 d . U . . .
H6A H 0.547276 0.119857 0.721865 0.114 Uiso 1 1 calc R U . . .
H6B H 0.673081 0.184987 0.724551 0.114 Uiso 1 1 calc R U . . .
C7 C 0.5813(8) 0.1938(9) 0.6724(2) 0.0882(17) Uani 1 1 d . U . . .
H7 H 0.619036 0.124874 0.662688 0.106 Uiso 1 1 calc R U . . .
C8 C 0.6429(9) 0.2997(9) 0.6603(2) 0.0906(19) Uani 1 1 d . U . . .
H8A H 0.728595 0.298005 0.669682 0.109 Uiso 1 1 calc R U . . .
H8B H 0.637728 0.302138 0.633334 0.109 Uiso 1 1 calc R U . . .
C9 C 0.4498(8) 0.2001(9) 0.6579(2) 0.0827(18) Uani 1 1 d . U . . .
H9A H 0.443550 0.199519 0.630931 0.099 Uiso 1 1 calc R U . . .
H9B H 0.408673 0.131732 0.665844 0.099 Uiso 1 1 calc R U . . .
C10 C 0.3958(8) 0.2940(9) 0.7134(2) 0.0836(18) Uani 1 1 d . U . . .
H10A H 0.355259 0.359743 0.723419 0.100 Uiso 1 1 calc R U . . .
H10B H 0.355716 0.224196 0.720762 0.100 Uiso 1 1 calc R U . . .
C11 C 0.1431(8) 0.4230(8) 0.6557(2) 0.0835(15) Uani 1 1 d . U . . .
C12 C 0.1758(9) 0.5223(8) 0.6318(3) 0.0929(19) Uani 1 1 d . U . . .
H12A H 0.259277 0.545504 0.639374 0.111 Uiso 1 1 calc R U . . .
H12B H 0.171974 0.496536 0.606177 0.111 Uiso 1 1 calc R U . . .
C13 C 0.0940(9) 0.6245(10) 0.6340(3) 0.1028(18) Uani 1 1 d . U . . .
H13 H 0.120650 0.686307 0.618135 0.123 Uiso 1 1 calc R U . . .
C14 C -0.0323(9) 0.5893(9) 0.6203(3) 0.105(2) Uani 1 1 d . U . . .
H14A H -0.034409 0.560421 0.595032 0.127 Uiso 1 1 calc R U . . .
H14B H -0.086827 0.655068 0.620329 0.127 Uiso 1 1 calc R U . . .
C15 C -0.0723(10) 0.4964(9) 0.6455(3) 0.1017(18) Uani 1 1 d . U . . .
H15 H -0.156758 0.473841 0.637626 0.122 Uiso 1 1 calc R U . . .
C16 C -0.0627(9) 0.5371(10) 0.6824(3) 0.108(2) Uani 1 1 d . U . . .
H16A H -0.090385 0.477175 0.698312 0.129 Uiso 1 1 calc R U . . .
H16B H -0.116086 0.603215 0.683794 0.129 Uiso 1 1 calc R U . . .
C17 C 0.0642(9) 0.5711(10) 0.6965(3) 0.1049(18) Uani 1 1 d . U . . .
H17 H 0.067081 0.600128 0.722035 0.126 Uiso 1 1 calc R U . . .
C18 C 0.1032(10) 0.6625(10) 0.6710(3) 0.111(2) Uani 1 1 d . U . . .
H18A H 0.052468 0.730396 0.672738 0.133 Uiso 1 1 calc R U . . .
H18B H 0.187028 0.684201 0.678627 0.133 Uiso 1 1 calc R U . . .
C19 C 0.0129(8) 0.3923(9) 0.6432(3) 0.0950(19) Uani 1 1 d . U . . .
H19A H -0.013294 0.330484 0.658702 0.114 Uiso 1 1 calc R U . . .
H19B H 0.007517 0.364482 0.617790 0.114 Uiso 1 1 calc R U . . .
C20 C 0.1403(9) 0.4652(9) 0.6948(2) 0.0950(19) Uani 1 1 d . U . . .
H20A H 0.107811 0.404969 0.709656 0.114 Uiso 1 1 calc R U . . .
H20B H 0.222947 0.481861 0.705387 0.114 Uiso 1 1 calc R U . . .

loop_
_atom_site_aniso_label
_atom_site_aniso_U_11
_atom_site_aniso_U_22
_atom_site_aniso_U_33
_atom_site_aniso_U_23
_atom_site_aniso_U_13
_atom_site_aniso_U_12
K1 0.0431(10) 0.0296(10) 0.0651(10) 0.0046(7) 0.0144(7) -0.0017(7)
O2 0.044(2) 0.045(3) 0.083(3) 0.020(2) 0.0176(19) 0.005(2)
O3 0.054(2) 0.054(3) 0.074(3) 0.009(2) 0.013(2) 0.006(2)
O4 0.066(3) 0.047(3) 0.081(3) 0.002(2) 0.020(2) -0.010(2)
O5 0.080(3) 0.035(3) 0.078(3) 0.008(2) 0.014(2) 0.003(2)
O6 0.073(3) 0.058(3) 0.083(3) -0.013(2) 0.023(2) -0.011(2)
O7 0.060(3) 0.060(3) 0.098(3) -0.011(2) 0.027(2) -0.001(2)
N3 0.066(3) 0.053(3) 0.085(3) 0.011(2) 0.003(2) 0.002(2)
N4 0.055(3) 0.070(3) 0.090(3) 0.007(2) 0.008(2) -0.005(3)
C21 0.060(3) 0.056(3) 0.091(4) 0.011(3) 0.008(3) 0.004(3)
C22 0.053(3) 0.054(3) 0.091(3) 0.013(3) 0.012(3) 0.004(3)
C23 0.054(3) 0.049(3) 0.082(3) 0.019(3) 0.030(3) 0.008(3)
C24 0.060(3) 0.051(3) 0.076(3) 0.015(3) 0.023(3) 0.008(3)
C25 0.064(3) 0.072(4) 0.085(4) 0.010(3) 0.003(3) -0.002(3)
C26 0.059(3) 0.076(4) 0.090(4) 0.010(3) -0.003(3) -0.002(3)
C27 0.064(3) 0.072(4) 0.096(4) 0.001(3) 0.006(3) -0.010(3)
C28 0.063(3) 0.063(4) 0.093(4) -0.001(3) 0.012(3) -0.015(3)
C29 0.083(3) 0.040(3) 0.078(3) 0.002(3) 0.022(3) -0.009(3)
C30 0.089(3) 0.036(3) 0.079(3) 0.007(3) 0.017(3) 0.000(3)
C31 0.081(3) 0.047(3) 0.081(3) 0.015(3) 0.010(3) 0.009(3)
C32 0.076(3) 0.055(3) 0.082(3) 0.015(3) 0.002(3) 0.007(3)
C33 0.076(3) 0.063(4) 0.089(4) 0.000(3) -0.003(3) -0.005(3)
C34 0.081(4) 0.062(4) 0.084(4) -0.008(3) 0.006(3) -0.010(3)
C35 0.077(4) 0.067(4) 0.097(4) -0.021(3) 0.034(3) -0.019(3)
C36 0.070(3) 0.065(4) 0.100(4) -0.018(3) 0.036(3) -0.009(3)
C37 0.061(3) 0.073(4) 0.109(4) -0.002(3) 0.020(3) 0.006(3)
C38 0.056(3) 0.076(4) 0.104(4) 0.004(3) 0.011(3) 0.002(3)
P1 0.0747(15) 0.0787(17) 0.0732(14) 0.0078(12) 0.0008(11) -0.0128(12)
O1 0.083(4) 0.082(4) 0.076(3) -0.002(3) 0.004(3) -0.002(3)
N1 0.077(3) 0.075(3) 0.077(3) 0.001(3) 0.000(3) -0.008(3)
N2 0.079(4) 0.065(4) 0.071(3) -0.003(3) 0.005(3) -0.001(3)
C1 0.077(3) 0.086(3) 0.065(3) -0.003(3) 0.003(2) -0.008(3)
C2 0.078(3) 0.089(4) 0.073(3) -0.001(3) -0.005(3) -0.012(3)
C3 0.084(3) 0.098(4) 0.084(3) -0.006(3) -0.010(3) -0.011(3)
C4 0.089(4) 0.102(4) 0.083(3) -0.008(3) -0.015(3) -0.004(3)
C5 0.093(4) 0.102(4) 0.076(3) -0.003(3) -0.008(3) 0.000(3)
C6 0.093(4) 0.102(4) 0.086(3) 0.000(3) -0.007(3) 0.002(3)
C7 0.085(3) 0.095(4) 0.083(3) -0.008(3) -0.001(3) -0.003(3)
C8 0.082(4) 0.101(4) 0.087(4) -0.008(3) -0.004(3) -0.007(3)
C9 0.082(4) 0.090(4) 0.075(3) -0.008(3) 0.004(3) -0.005(3)
C10 0.088(4) 0.096(4) 0.066(3) -0.001(3) 0.002(3) -0.001(3)
C11 0.077(3) 0.086(3) 0.088(3) 0.006(3) 0.010(3) -0.003(3)
C12 0.083(4) 0.092(4) 0.107(4) 0.015(3) 0.022(3) -0.004(3)
C13 0.095(4) 0.095(4) 0.120(4) 0.012(3) 0.021(3) -0.001(3)
C14 0.097(4) 0.101(4) 0.120(4) 0.011(4) 0.018(4) 0.003(4)
C15 0.090(3) 0.099(4) 0.118(4) 0.006(3) 0.015(3) 0.004(3)
C16 0.098(4) 0.110(4) 0.117(4) 0.006(4) 0.020(4) 0.010(4)
C17 0.101(4) 0.108(4) 0.106(4) -0.006(3) 0.011(3) 0.015(3)
C18 0.103(4) 0.103(4) 0.125(4) 0.000(4) 0.006(4) 0.004(4)
C19 0.082(4) 0.092(4) 0.110(4) 0.003(3) 0.009(3) -0.003(3)
C20 0.092(4) 0.103(4) 0.090(3) 0.001(3) 0.011(3) 0.012(3)

loop_
_atom_type_symbol
_atom_type_description
_atom_type_scat_dispersion_real
_atom_type_scat_dispersion_imag
_atom_type_scat_source
C C 0.0181 0.0091 'International Tables Vol C Tables 4.2.6.8 and 6.1.1.4'
H H 0.0000 0.0000 'International Tables Vol C Tables 4.2.6.8 and 6.1.1.4'
K K 0.3868 1.0657 'International Tables Vol C Tables 4.2.6.8 and 6.1.1.4'
N N 0.0311 0.0180 'International Tables Vol C Tables 4.2.6.8 and 6.1.1.4'
O O 0.0492 0.0322 'International Tables Vol C Tables 4.2.6.8 and 6.1.1.4'
P P 0.2955 0.4335 'International Tables Vol C Tables 4.2.6.8 and 6.1.1.4'

loop_
_exptl_crystal_face_index_h
_exptl_crystal_face_index_k
_exptl_crystal_face_index_l
_exptl_crystal_face_perp_dist
-1 0 0 0.0089
1 0 0 0.0089
0 -1 0 0.0899
0 1 0 0.0830
0 0 1 0.0333
0 0 -1 0.0122

loop_
_geom_angle_atom_site_label_1
_geom_angle_atom_site_label_2
_geom_angle_atom_site_label_3
_geom_angle
_geom_angle_site_symmetry_1
_geom_angle_site_symmetry_3
_geom_angle_publ_flag
O2 K1 O3 59.60(13) . . ?
O2 K1 O4 116.32(15) . . ?
O2 K1 O5 97.64(14) . . ?
O2 K1 O6 98.22(15) . . ?
O2 K1 O7 140.68(16) . . ?
O2 K1 N3 60.55(16) . . ?
O2 K1 N4 118.75(17) . . ?
O3 K1 N3 119.09(17) . . ?
O3 K1 N4 60.34(16) . . ?
O4 K1 O3 97.41(14) . . ?
O4 K1 N3 118.15(17) . . ?
O4 K1 N4 61.50(18) . . ?
O5 K1 O3 138.83(15) . . ?
O5 K1 O4 60.14(15) . . ?
O5 K1 O6 97.12(15) . . ?
O5 K1 N3 59.63(17) . . ?
O5 K1 N4 120.23(18) . . ?
O6 K1 O3 118.51(16) . . ?
O6 K1 O4 139.77(15) . . ?
O6 K1 N3 60.92(17) . . ?
O6 K1 N4 119.92(18) . . ?
O7 K1 O3 99.91(15) . . ?
O7 K1 O4 98.35(15) . . ?
O7 K1 O5 116.29(16) . . ?
O7 K1 O6 60.20(15) . . ?
O7 K1 N3 119.53(18) . . ?
O7 K1 N4 61.37(18) . . ?
N4 K1 N3 179.10(19) . . ?
C22 O2 K1 120.4(4) . . ?
C22 O2 C23 112.4(5) . . ?
C23 O2 K1 118.1(4) . . ?
C24 O3 K1 112.0(4) . . ?
C24 O3 C25 112.2(6) . . ?
C25 O3 K1 116.6(4) . . ?
C28 O4 K1 116.0(4) . . ?
C28 O4 C29 109.7(5) . . ?
C29 O4 K1 109.8(4) . . ?
C30 O5 K1 116.8(4) . . ?
C31 O5 K1 120.3(4) . . ?
C31 O5 C30 112.6(6) . . ?
C34 O6 K1 118.5(4) . . ?
C34 O6 C35 112.9(6) . . ?
C35 O6 K1 112.0(4) . . ?
C36 O7 K1 117.0(4) . . ?
C36 O7 C37 110.9(6) . . ?
C37 O7 K1 116.1(4) . . ?
C21 N3 K1 107.9(5) . . ?
C21 N3 C32 111.8(6) . . ?
C21 N3 C33 109.5(7) . . ?
C32 N3 K1 109.7(5) . . ?
C32 N3 C33 108.5(6) . . ?
C33 N3 K1 109.3(5) . . ?
C26 N4 K1 110.9(5) . . ?
C26 N4 C27 109.5(7) . . ?
C26 N4 C38 109.9(7) . . ?
C27 N4 K1 108.6(5) . . ?
C38 N4 K1 108.5(5) . . ?
C38 N4 C27 109.3(6) . . ?
N3 C21 H21A 108.5 . . ?
N3 C21 H21B 108.5 . . ?
N3 C21 C22 115.2(7) . . ?
H21A C21 H21B 107.5 . . ?
C22 C21 H21A 108.5 . . ?
C22 C21 H21B 108.5 . . ?
O2 C22 C21 110.0(6) . . ?
O2 C22 H22A 109.7 . . ?
O2 C22 H22B 109.7 . . ?
C21 C22 H22A 109.7 . . ?
C21 C22 H22B 109.7 . . ?
H22A C22 H22B 108.2 . . ?
O2 C23 H23A 109.7 . . ?
O2 C23 H23B 109.7 . . ?
H23A C23 H23B 108.2 . . ?
C24 C23 O2 109.8(6) . . ?
C24 C23 H23A 109.7 . . ?
C24 C23 H23B 109.7 . . ?
O3 C24 C23 112.4(6) . . ?
O3 C24 H24A 109.1 . . ?
O3 C24 H24B 109.1 . . ?
C23 C24 H24A 109.1 . . ?
C23 C24 H24B 109.1 . . ?
H24A C24 H24B 107.9 . . ?
O3 C25 H25A 109.6 . . ?
O3 C25 H25B 109.6 . . ?
O3 C25 C26 110.2(6) . . ?
H25A C25 H25B 108.1 . . ?
C26 C25 H25A 109.6 . . ?
C26 C25 H25B 109.6 . . ?
N4 C26 C25 113.6(7) . . ?
N4 C26 H26A 108.8 . . ?
N4 C26 H26B 108.8 . . ?
C25 C26 H26A 108.8 . . ?
C25 C26 H26B 108.8 . . ?
H26A C26 H26B 107.7 . . ?
N4 C27 H27A 108.6 . . ?
N4 C27 H27B 108.6 . . ?
N4 C27 C28 114.6(7) . . ?
H27A C27 H27B 107.6 . . ?
C28 C27 H27A 108.6 . . ?
C28 C27 H27B 108.6 . . ?
O4 C28 C27 110.5(6) . . ?
O4 C28 H28A 109.5 . . ?
O4 C28 H28B 109.5 . . ?
C27 C28 H28A 109.5 . . ?
C27 C28 H28B 109.5 . . ?
H28A C28 H28B 108.1 . . ?
O4 C29 H29A 109.5 . . ?
O4 C29 H29B 109.5 . . ?
O4 C29 C30 110.8(6) . . ?
H29A C29 H29B 108.1 . . ?
C30 C29 H29A 109.5 . . ?
C30 C29 H29B 109.5 . . ?
O5 C30 C29 109.5(6) . . ?
O5 C30 H30A 109.8 . . ?
O5 C30 H30B 109.8 . . ?
C29 C30 H30A 109.8 . . ?
C29 C30 H30B 109.8 . . ?
H30A C30 H30B 108.2 . . ?
O5 C31 H31A 110.0 . . ?
O5 C31 H31B 110.0 . . ?
O5 C31 C32 108.5(6) . . ?
H31A C31 H31B 108.4 . . ?
C32 C31 H31A 110.0 . . ?
C32 C31 H31B 110.0 . . ?
N3 C32 C31 112.7(6) . . ?
N3 C32 H32A 109.0 . . ?
N3 C32 H32B 109.0 . . ?
C31 C32 H32A 109.0 . . ?
C31 C32 H32B 109.0 . . ?
H32A C32 H32B 107.8 . . ?
N3 C33 H33A 109.0 . . ?
N3 C33 H33B 109.0 . . ?
N3 C33 C34 112.9(7) . . ?
H33A C33 H33B 107.8 . . ?
C34 C33 H33A 109.0 . . ?
C34 C33 H33B 109.0 . . ?
O6 C34 C33 111.2(6) . . ?
O6 C34 H34A 109.4 . . ?
O6 C34 H34B 109.4 . . ?
C33 C34 H34A 109.4 . . ?
C33 C34 H34B 109.4 . . ?
H34A C34 H34B 108.0 . . ?
O6 C35 H35A 109.6 . . ?
O6 C35 H35B 109.6 . . ?
H35A C35 H35B 108.1 . . ?
C36 C35 O6 110.5(7) . . ?
C36 C35 H35A 109.6 . . ?
C36 C35 H35B 109.6 . . ?
O7 C36 C35 108.7(7) . . ?
O7 C36 H36A 110.0 . . ?
O7 C36 H36B 110.0 . . ?
C35 C36 H36A 110.0 . . ?
C35 C36 H36B 110.0 . . ?
H36A C36 H36B 108.3 . . ?
O7 C37 H37A 109.4 . . ?
O7 C37 H37B 109.4 . . ?
H37A C37 H37B 108.0 . . ?
C38 C37 O7 111.3(7) . . ?
C38 C37 H37A 109.4 . . ?
C38 C37 H37B 109.4 . . ?
N4 C38 H38A 108.7 . . ?
N4 C38 H38B 108.7 . . ?
C37 C38 N4 114.1(7) . . ?
C37 C38 H38A 108.7 . . ?
C37 C38 H38B 108.7 . . ?
H38A C38 H38B 107.6 . . ?
N1 P1 C1 96.7(4) . . ?
N1 P1 C11 100.2(4) . . ?
C11 P1 C1 110.5(4) . . ?
N2 N1 P1 110.6(6) . . ?
N1 N2 O1 115.4(7) . . ?
C2 C1 P1 117.5(6) . . ?
C2 C1 C10 109.0(7) . . ?
C9 C1 P1 106.5(6) . . ?
C9 C1 C2 110.2(8) . . ?
C9 C1 C10 105.7(7) . . ?
C10 C1 P1 107.2(6) . . ?
C1 C2 H2A 109.4 . . ?
C1 C2 H2B 109.4 . . ?
C1 C2 C3 111.1(7) . . ?
H2A C2 H2B 108.0 . . ?
C3 C2 H2A 109.4 . . ?
C3 C2 H2B 109.4 . . ?
C2 C3 H3 110.4 . . ?
C4 C3 C2 108.4(7) . . ?
C4 C3 H3 110.4 . . ?
C8 C3 C2 109.8(7) . . ?
C8 C3 H3 110.4 . . ?
C8 C3 C4 107.3(8) . . ?
C3 C4 H4A 109.2 . . ?
C3 C4 H4B 109.2 . . ?
H4A C4 H4B 107.9 . . ?
C5 C4 C3 112.2(8) . . ?
C5 C4 H4A 109.2 . . ?
C5 C4 H4B 109.2 . . ?
C4 C5 H5 109.9 . . ?
C4 C5 C10 110.6(8) . . ?
C6 C5 C4 107.8(9) . . ?
C6 C5 H5 109.9 . . ?
C6 C5 C10 108.8(8) . . ?
C10 C5 H5 109.9 . . ?
C5 C6 H6A 109.7 . . ?
C5 C6 H6B 109.7 . . ?
C5 C6 C7 110.0(8) . . ?
H6A C6 H6B 108.2 . . ?
C7 C6 H6A 109.7 . . ?
C7 C6 H6B 109.7 . . ?
C6 C7 H7 110.2 . . ?
C8 C7 C6 110.3(8) . . ?
C8 C7 H7 110.2 . . ?
C8 C7 C9 108.1(8) . . ?
C9 C7 C6 107.7(7) . . ?
C9 C7 H7 110.2 . . ?
C3 C8 C7 110.3(8) . . ?
C3 C8 H8A 109.6 . . ?
C3 C8 H8B 109.6 . . ?
C7 C8 H8A 109.6 . . ?
C7 C8 H8B 109.6 . . ?
H8A C8 H8B 108.1 . . ?
C1 C9 C7 113.9(8) . . ?
C1 C9 H9A 108.8 . . ?
C1 C9 H9B 108.8 . . ?
C7 C9 H9A 108.8 . . ?
C7 C9 H9B 108.8 . . ?
H9A C9 H9B 107.7 . . ?
C1 C10 H10A 109.9 . . ?
C1 C10 H10B 109.9 . . ?
C5 C10 C1 108.9(7) . . ?
C5 C10 H10A 109.9 . . ?
C5 C10 H10B 109.9 . . ?
H10A C10 H10B 108.3 . . ?
C12 C11 P1 118.9(6) . . ?
C19 C11 P1 103.4(6) . . ?
C19 C11 C12 106.5(7) . . ?
C20 C11 P1 113.3(6) . . ?
C20 C11 C12 108.7(8) . . ?
C20 C11 C19 104.6(7) . . ?
C11 C12 H12A 108.9 . . ?
C11 C12 H12B 108.9 . . ?
H12A C12 H12B 107.7 . . ?
C13 C12 C11 113.3(8) . . ?
C13 C12 H12A 108.9 . . ?
C13 C12 H12B 108.9 . . ?
C12 C13 H13 109.3 . . ?
C14 C13 C12 108.3(9) . . ?
C14 C13 H13 109.3 . . ?
C18 C13 C12 108.2(9) . . ?
C18 C13 H13 109.3 . . ?
C18 C13 C14 112.4(9) . . ?
C13 C14 H14A 110.0 . . ?
C13 C14 H14B 110.0 . . ?
C13 C14 C15 108.4(8) . . ?
H14A C14 H14B 108.4 . . ?
C15 C14 H14A 110.0 . . ?
C15 C14 H14B 110.0 . . ?
C14 C15 H15 110.0 . . ?
C14 C15 C19 108.2(8) . . ?
C16 C15 C14 109.6(10) . . ?
C16 C15 H15 110.0 . . ?
C16 C15 C19 108.9(9) . . ?
C19 C15 H15 110.0 . . ?
C15 C16 H16A 109.0 . . ?
C15 C16 H16B 109.0 . . ?
C15 C16 C17 113.1(9) . . ?
H16A C16 H16B 107.8 . . ?
C17 C16 H16A 109.0 . . ?
C17 C16 H16B 109.0 . . ?
C16 C17 H17 110.8 . . ?
C16 C17 C18 107.0(8) . . ?
C18 C17 H17 110.8 . . ?
C20 C17 C16 106.2(9) . . ?
C20 C17 H17 110.8 . . ?
C20 C17 C18 111.1(9) . . ?
C13 C18 C17 111.7(10) . . ?
C13 C18 H18A 109.3 . . ?
C13 C18 H18B 109.3 . . ?
C17 C18 H18A 109.3 . . ?
C17 C18 H18B 109.3 . . ?
H18A C18 H18B 108.0 . . ?
C11 C19 C15 111.6(8) . . ?
C11 C19 H19A 109.3 . . ?
C11 C19 H19B 109.3 . . ?
C15 C19 H19A 109.3 . . ?
C15 C19 H19B 109.3 . . ?
H19A C19 H19B 108.0 . . ?
C11 C20 H20A 109.3 . . ?
C11 C20 H20B 109.3 . . ?
C17 C20 C11 111.8(8) . . ?
C17 C20 H20A 109.3 . . ?
C17 C20 H20B 109.3 . . ?
H20A C20 H20B 107.9 . . ?

loop_
_geom_bond_atom_site_label_1
_geom_bond_atom_site_label_2
_geom_bond_distance
_geom_bond_site_symmetry_2
_geom_bond_publ_flag
K1 O2 2.765(5) . ?
K1 O3 2.867(5) . ?
K1 O4 2.847(5) . ?
K1 O5 2.807(5) . ?
K1 O6 2.839(5) . ?
K1 O7 2.784(5) . ?
K1 N3 2.979(7) . ?
K1 N4 2.963(7) . ?
O2 C22 1.398(8) . ?
O2 C23 1.460(8) . ?
O3 C24 1.396(8) . ?
O3 C25 1.452(9) . ?
O4 C28 1.421(9) . ?
O4 C29 1.432(9) . ?
O5 C30 1.427(9) . ?
O5 C31 1.409(9) . ?
O6 C34 1.403(9) . ?
O6 C35 1.460(9) . ?
O7 C36 1.415(9) . ?
O7 C37 1.455(9) . ?
N3 C21 1.451(10) . ?
N3 C32 1.451(10) . ?
N3 C33 1.491(10) . ?
N4 C26 1.460(10) . ?
N4 C27 1.484(11) . ?
N4 C38 1.469(11) . ?
C21 H21A 0.9900 . ?
C21 H21B 0.9900 . ?
C21 C22 1.487(10) . ?
C22 H22A 0.9900 . ?
C22 H22B 0.9900 . ?
C23 H23A 0.9900 . ?
C23 H23B 0.9900 . ?
C23 C24 1.424(10) . ?
C24 H24A 0.9900 . ?
C24 H24B 0.9900 . ?
C25 H25A 0.9900 . ?
C25 H25B 0.9900 . ?
C25 C26 1.485(11) . ?
C26 H26A 0.9900 . ?
C26 H26B 0.9900 . ?
C27 H27A 0.9900 . ?
C27 H27B 0.9900 . ?
C27 C28 1.492(11) . ?
C28 H28A 0.9900 . ?
C28 H28B 0.9900 . ?
C29 H29A 0.9900 . ?
C29 H29B 0.9900 . ?
C29 C30 1.447(11) . ?
C30 H30A 0.9900 . ?
C30 H30B 0.9900 . ?
C31 H31A 0.9900 . ?
C31 H31B 0.9900 . ?
C31 C32 1.513(11) . ?
C32 H32A 0.9900 . ?
C32 H32B 0.9900 . ?
C33 H33A 0.9900 . ?
C33 H33B 0.9900 . ?
C33 C34 1.524(12) . ?
C34 H34A 0.9900 . ?
C34 H34B 0.9900 . ?
C35 H35A 0.9900 . ?
C35 H35B 0.9900 . ?
C35 C36 1.455(11) . ?
C36 H36A 0.9900 . ?
C36 H36B 0.9900 . ?
C37 H37A 0.9900 . ?
C37 H37B 0.9900 . ?
C37 C38 1.439(12) . ?
C38 H38A 0.9900 . ?
C38 H38B 0.9900 . ?
P1 N1 1.723(7) . ?
P1 C1 1.889(9) . ?
P1 C11 1.869(10) . ?
O1 N2 1.260(8) . ?
N1 N2 1.257(9) . ?
C1 C2 1.492(12) . ?
C1 C9 1.491(13) . ?
C1 C10 1.593(11) . ?
C2 H2A 0.9900 . ?
C2 H2B 0.9900 . ?
C2 C3 1.560(11) . ?
C3 H3 1.0000 . ?
C3 C4 1.533(11) . ?
C3 C8 1.514(13) . ?
C4 H4A 0.9900 . ?
C4 H4B 0.9900 . ?
C4 C5 1.517(13) . ?
C5 H5 1.0000 . ?
C5 C6 1.509(13) . ?
C5 C10 1.557(12) . ?
C6 H6A 0.9900 . ?
C6 H6B 0.9900 . ?
C6 C7 1.542(12) . ?
C7 H7 1.0000 . ?
C7 C8 1.519(13) . ?
C7 C9 1.522(11) . ?
C8 H8A 0.9900 . ?
C8 H8B 0.9900 . ?
C9 H9A 0.9900 . ?
C9 H9B 0.9900 . ?
C10 H10A 0.9900 . ?
C10 H10B 0.9900 . ?
C11 C12 1.535(12) . ?
C11 C19 1.532(12) . ?
C11 C20 1.530(12) . ?
C12 H12A 0.9900 . ?
C12 H12B 0.9900 . ?
C12 C13 1.525(14) . ?
C13 H13 1.0000 . ?
C13 C14 1.516(13) . ?
C13 C18 1.430(13) . ?
C14 H14A 0.9900 . ?
C14 H14B 0.9900 . ?
C14 C15 1.534(13) . ?
C15 H15 1.0000 . ?
C15 C16 1.438(13) . ?
C15 C19 1.566(14) . ?
C16 H16A 0.9900 . ?
C16 H16B 0.9900 . ?
C16 C17 1.522(14) . ?
C17 H17 1.0000 . ?
C17 C18 1.526(14) . ?
C17 C20 1.520(13) . ?
C18 H18A 0.9900 . ?
C18 H18B 0.9900 . ?
C19 H19A 0.9900 . ?
C19 H19B 0.9900 . ?
C20 H20A 0.9900 . ?
C20 H20B 0.9900 . ?

loop_
_geom_torsion_atom_site_label_1
_geom_torsion_atom_site_label_2
_geom_torsion_atom_site_label_3
_geom_torsion_atom_site_label_4
_geom_torsion
_geom_torsion_site_symmetry_1
_geom_torsion_site_symmetry_2
_geom_torsion_site_symmetry_3
_geom_torsion_site_symmetry_4
_geom_torsion_publ_flag
K1 O2 C22 C21 -42.4(8) . . . . ?
K1 O2 C23 C24 38.8(7) . . . . ?
K1 O3 C24 C23 52.1(7) . . . . ?
K1 O3 C25 C26 -44.8(8) . . . . ?
K1 O4 C28 C27 -46.8(8) . . . . ?
K1 O4 C29 C30 57.0(7) . . . . ?
K1 O5 C30 C29 39.1(7) . . . . ?
K1 O5 C31 C32 -44.7(7) . . . . ?
K1 O6 C34 C33 -43.2(8) . . . . ?
K1 O6 C35 C36 49.6(8) . . . . ?
K1 O7 C36 C35 47.2(8) . . . . ?
K1 O7 C37 C38 -46.5(8) . . . . ?
K1 N3 C21 C22 -45.6(8) . . . . ?
K1 N3 C32 C31 -48.3(8) . . . . ?
K1 N3 C33 C34 -46.2(8) . . . . ?
K1 N4 C26 C25 -47.1(8) . . . . ?
K1 N4 C27 C28 -45.2(8) . . . . ?
K1 N4 C38 C37 -45.6(8) . . . . ?
O2 C23 C24 O3 -61.1(8) . . . . ?
O3 C25 C26 N4 63.0(9) . . . . ?
O4 C29 C30 O5 -65.6(8) . . . . ?
O5 C31 C32 N3 62.9(9) . . . . ?
O6 C35 C36 O7 -64.7(8) . . . . ?
O7 C37 C38 N4 63.9(10) . . . . ?
N3 C21 C22 O2 60.6(9) . . . . ?
N3 C33 C34 O6 61.6(9) . . . . ?
N4 C27 C28 O4 64.2(9) . . . . ?
C21 N3 C32 C31 71.5(9) . . . . ?
C21 N3 C33 C34 -164.3(7) . . . . ?
C22 O2 C23 C24 -174.0(6) . . . . ?
C23 O2 C22 C21 171.3(6) . . . . ?
C24 O3 C25 C26 -175.8(7) . . . . ?
C25 O3 C24 C23 -174.6(7) . . . . ?
C26 N4 C27 C28 -166.5(7) . . . . ?
C26 N4 C38 C37 75.8(9) . . . . ?
C27 N4 C26 C25 72.8(9) . . . . ?
C27 N4 C38 C37 -163.9(7) . . . . ?
C28 O4 C29 C30 -174.4(6) . . . . ?
C29 O4 C28 C27 -171.9(7) . . . . ?
C30 O5 C31 C32 171.5(6) . . . . ?
C31 O5 C30 C29 -175.7(6) . . . . ?
C32 N3 C21 C22 -166.4(7) . . . . ?
C32 N3 C33 C34 73.4(8) . . . . ?
C33 N3 C21 C22 73.3(9) . . . . ?
C33 N3 C32 C31 -167.6(7) . . . . ?
C34 O6 C35 C36 -173.6(7) . . . . ?
C35 O6 C34 C33 -177.0(7) . . . . ?
C36 O7 C37 C38 176.8(7) . . . . ?
C37 O7 C36 C35 -176.5(6) . . . . ?
C38 N4 C26 C25 -167.1(7) . . . . ?
C38 N4 C27 C28 73.1(9) . . . . ?
P1 N1 N2 O1 177.8(5) . . . . ?
P1 C1 C2 C3 -176.6(6) . . . . ?
P1 C1 C9 C7 -175.0(6) . . . . ?
P1 C1 C10 C5 173.1(7) . . . . ?
P1 C11 C12 C13 173.8(7) . . . . ?
P1 C11 C19 C15 177.4(7) . . . . ?
P1 C11 C20 C17 -174.8(7) . . . . ?
N1 P1 C1 C2 62.2(7) . . . . ?
N1 P1 C1 C9 -61.9(6) . . . . ?
N1 P1 C1 C10 -174.8(6) . . . . ?
N1 P1 C11 C12 -35.1(8) . . . . ?
N1 P1 C11 C19 82.6(6) . . . . ?
N1 P1 C11 C20 -164.7(7) . . . . ?
C1 P1 N1 N2 142.8(6) . . . . ?
C1 P1 C11 C12 66.1(8) . . . . ?
C1 P1 C11 C19 -176.2(5) . . . . ?
C1 P1 C11 C20 -63.5(7) . . . . ?
C1 C2 C3 C4 -60.2(10) . . . . ?
C1 C2 C3 C8 56.7(10) . . . . ?
C2 C1 C9 C7 56.5(9) . . . . ?
C2 C1 C10 C5 -58.8(10) . . . . ?
C2 C3 C4 C5 57.4(11) . . . . ?
C2 C3 C8 C7 -58.9(9) . . . . ?
C3 C4 C5 C6 61.3(10) . . . . ?
C3 C4 C5 C10 -57.5(11) . . . . ?
C4 C3 C8 C7 58.7(9) . . . . ?
C4 C5 C6 C7 -58.4(9) . . . . ?
C4 C5 C10 C1 56.3(10) . . . . ?
C5 C6 C7 C8 58.8(11) . . . . ?
C5 C6 C7 C9 -59.0(11) . . . . ?
C6 C5 C10 C1 -61.8(10) . . . . ?
C6 C7 C8 C3 -59.1(10) . . . . ?
C6 C7 C9 C1 61.3(11) . . . . ?
C8 C3 C4 C5 -61.1(10) . . . . ?
C8 C7 C9 C1 -57.9(10) . . . . ?
C9 C1 C2 C3 -54.3(9) . . . . ?
C9 C1 C10 C5 59.7(10) . . . . ?
C9 C7 C8 C3 58.5(9) . . . . ?
C10 C1 C2 C3 61.3(9) . . . . ?
C10 C1 C9 C7 -61.1(10) . . . . ?
C10 C5 C6 C7 61.5(11) . . . . ?
C11 P1 N1 N2 -104.8(6) . . . . ?
C11 P1 C1 C2 -41.3(8) . . . . ?
C11 P1 C1 C9 -165.5(6) . . . . ?
C11 P1 C1 C10 81.7(7) . . . . ?
C11 C12 C13 C14 -61.8(11) . . . . ?
C11 C12 C13 C18 60.2(12) . . . . ?
C12 C11 C19 C15 -56.5(10) . . . . ?
C12 C11 C20 C17 50.7(11) . . . . ?
C12 C13 C14 C15 62.2(11) . . . . ?
C12 C13 C18 C17 -60.7(11) . . . . ?
C13 C14 C15 C16 56.5(11) . . . . ?
C13 C14 C15 C19 -62.1(11) . . . . ?
C14 C13 C18 C17 58.8(12) . . . . ?
C14 C15 C16 C17 -59.9(12) . . . . ?
C14 C15 C19 C11 60.8(10) . . . . ?
C15 C16 C17 C18 58.2(12) . . . . ?
C15 C16 C17 C20 -60.6(12) . . . . ?
C16 C15 C19 C11 -58.2(11) . . . . ?
C16 C17 C18 C13 -56.3(12) . . . . ?
C16 C17 C20 C11 62.8(11) . . . . ?
C18 C13 C14 C15 -57.2(12) . . . . ?
C18 C17 C20 C11 -53.2(12) . . . . ?
C19 C11 C12 C13 57.7(11) . . . . ?
C19 C11 C20 C17 -62.8(11) . . . . ?
C19 C15 C16 C17 58.3(12) . . . . ?
C20 C11 C12 C13 -54.6(10) . . . . ?
C20 C11 C19 C15 58.6(10) . . . . ?
C20 C17 C18 C13 59.3(12) . . . . ?

loop_
_exptl_oxdiff_crystal_face_indexfrac_h
_exptl_oxdiff_crystal_face_indexfrac_k
_exptl_oxdiff_crystal_face_indexfrac_l
_exptl_oxdiff_crystal_face_x
_exptl_oxdiff_crystal_face_y
_exptl_oxdiff_crystal_face_z
-1.0001 -0.0007 0.0002 -0.0084 0.1280 -0.0509
1.0001 0.0007 -0.0002 0.0084 -0.1280 0.0509
-0.0005 -1.0005 -0.0011 -0.1234 0.0085 0.0410
0.0005 1.0005 0.0011 0.1234 -0.0085 -0.0410
0.0002 0.0005 0.9998 0.0135 0.0114 0.0380
-0.0002 -0.0005 -0.9998 -0.0135 -0.0114 -0.0380

loop_
_smtbx_masks_void_nr
_smtbx_masks_void_average_x
_smtbx_masks_void_average_y
_smtbx_masks_void_average_z
_smtbx_masks_void_volume
_smtbx_masks_void_count_electrons
_smtbx_masks_void_content
1 -0.199 0.098 0.250 608.9 147.3 '4 THF'
2 0.243 -0.098 0.750 608.9 147.3 '4 THF'
